data_7056456
loop_
_publ_author_name
'Bharadwaj, S. Shashidhar'
'Poojary, Boja'
'Madan Kumar, S.'
'Byrappa, K.'
'Nagananda, Govinahalli Shivashankara'
'Chaitanya, Amajala Krishna'
'Zaveri, Kunal'
'Yarla, Nagendra Sastry'
'Shiralgi, Yallappa'
'Kudva, Avinash K.'
'Dhananjaya, B. L.'

_publ_section_title
;
 Design, synthesis and pharmacological studies of some new quinoline
 Schiff bases and 2,5-(disubstituted-[1,3,4])-oxadiazoles
;
_journal_name_full 'New J. Chem.'
_journal_paper_doi 10.1039/C6NJ03913H
_journal_year 2017
_chemical_formula_moiety 'C23 H15 F2 N3 O2'
_chemical_formula_sum 'C23 H15 F2 N3 O2'
_chemical_formula_weight 403.38
_space_group_crystal_system orthorhombic
_space_group_IT_number 61
_space_group_name_Hall '-P 2ac 2ab'
_space_group_name_H-M_alt 'P b c a'
_symmetry_space_group_name_Hall '-P 2ac 2ab'
_symmetry_space_group_name_H-M 'P b c a'
_atom_sites_solution_hydrogens geom
_atom_sites_solution_primary direct
_audit_creation_date 2016-03-17
_audit_creation_method
;
Olex2 1.2
(compiled 2016.02.19 svn.r3266 for OlexSys, GUI svn.r5155)
;
_audit_update_record
;
2016-03-17 deposited with the CCDC.
2017-06-26 downloaded from the CCDC.
;
_cell_angle_alpha 90
_cell_angle_beta 90
_cell_angle_gamma 90
_cell_formula_units_Z 8
_cell_length_a 13.178(7)
_cell_length_b 9.598(5)
_cell_length_c 28.580(16)
_cell_volume 3615(3)
_computing_molecular_graphics 'Olex2 (Dolomanov et al., 2009)'
_computing_publication_material 'Olex2 (Dolomanov et al., 2009)'
_computing_structure_refinement 'ShelXL (Sheldrick, 2015)'
_computing_structure_solution 'ShelXS-1997 (Sheldrick, 2008)'
_diffrn_ambient_temperature 296.15
_diffrn_measured_fraction_theta_full 0.987
_diffrn_measured_fraction_theta_max 0.987
_diffrn_measurement_device_type 'Rigaku Saturn70 diffractometer'
_diffrn_radiation_type MoK\a
_diffrn_radiation_wavelength 0.71075
_diffrn_reflns_av_R_equivalents 0.0612
_diffrn_reflns_av_unetI/netI 0.0902
_diffrn_reflns_Laue_measured_fraction_full 0.987
_diffrn_reflns_Laue_measured_fraction_max 0.987
_diffrn_reflns_limit_h_max 15
_diffrn_reflns_limit_h_min -10
_diffrn_reflns_limit_k_max 7
_diffrn_reflns_limit_k_min -11
_diffrn_reflns_limit_l_max 34
_diffrn_reflns_limit_l_min -33
_diffrn_reflns_number 9388
_diffrn_reflns_point_group_measured_fraction_full 0.987
_diffrn_reflns_point_group_measured_fraction_max 0.987
_diffrn_reflns_theta_full 25.242
_diffrn_reflns_theta_max 25.352
_diffrn_reflns_theta_min 3.092
_exptl_absorpt_coefficient_mu 0.111
_exptl_absorpt_correction_type numerical
_exptl_crystal_density_diffrn 1.482
_exptl_crystal_F_000 1664
_exptl_crystal_size_max 0.49
_exptl_crystal_size_mid 0.23
_exptl_crystal_size_min 0.121
_refine_diff_density_max 0.226
_refine_diff_density_min -0.184
_refine_diff_density_rms 0.050
_refine_ls_extinction_method none
_refine_ls_goodness_of_fit_ref 1.143
_refine_ls_hydrogen_treatment constr
_refine_ls_matrix_type full
_refine_ls_number_parameters 272
_refine_ls_number_reflns 3267
_refine_ls_number_restraints 0
_refine_ls_restrained_S_all 1.143
_refine_ls_R_factor_all 0.1263
_refine_ls_R_factor_gt 0.0844
_refine_ls_shift/su_max 0.000
_refine_ls_shift/su_mean 0.000
_refine_ls_structure_factor_coef Fsqd
_refine_ls_weighting_details 'w=1/[\s^2^(Fo^2^)+(0.0164P)^2^+3.1793P] where P=(Fo^2^+2Fc^2^)/3'
_refine_ls_weighting_scheme calc
_refine_ls_wR_factor_gt 0.1225
_refine_ls_wR_factor_ref 0.1441
_reflns_Friedel_coverage 0.000
_reflns_number_gt 2183
_reflns_number_total 3267
_reflns_threshold_expression 'I > 2\s(I)'
_cod_data_source_file c6nj03913h2.cif
_cod_data_source_block shelxl
_cod_database_code 7056456
_shelx_space_group_comment
;
The symmetry employed for this shelxl refinement is uniquely defined
by the following loop, which should always be used as a source of
symmetry information in preference to the above space-group names.
They are only intended as comments.
;
_shelx_estimated_absorpt_t_max 0.987
_shelx_estimated_absorpt_t_min 0.948
_olex2_refinement_description
;
1. Fixed Uiso
 At 1.2 times of:
  All C(H) groups, All N(H) groups
 At 1.5 times of:
  All O(H) groups
2.a Aromatic/amide H refined with riding coordinates:
 N2(H2A), C2(H2B), C3(H3), C4(H4), C5(H5), C8(H8), C11(H11), C13(H13),
 C15(H15), C17(H17), C19(H19), C20(H20), C22(H22), C23(H23)
2.b Idealised tetrahedral OH refined as rotating group:
 O2(H2)
;
_shelx_shelxl_version_number 2014/7
_olex2_submission_original_sample_id SSB18
_olex2_submission_special_instructions 'No special instructions were received'

loop_
_space_group_symop_operation_xyz
'x, y, z'
'x+1/2, -y+1/2, -z'
'-x, y+1/2, -z+1/2'
'-x+1/2, -y, z+1/2'
'-x, -y, -z'
'-x-1/2, y-1/2, z'
'x, -y-1/2, z-1/2'
'x-1/2, y, -z-1/2'

loop_
_atom_site_label
_atom_site_type_symbol
_atom_site_fract_x
_atom_site_fract_y
_atom_site_fract_z
_atom_site_U_iso_or_equiv
_atom_site_adp_type
_atom_site_occupancy
_atom_site_site_symmetry_order
_atom_site_calc_flag
_atom_site_refinement_flags_posn
F1 F 0.4294(2) 0.8880(3) 0.54327(12) 0.1032(11) Uani 1 1 d .
F2 F 0.7543(2) 0.7479(3) 0.49929(9) 0.0843(9) Uani 1 1 d .
O1 O 0.67042(19) -0.0139(2) 0.62989(9) 0.0449(7) Uani 1 1 d .
O2 O 1.2429(2) -0.0867(2) 0.76848(10) 0.0501(7) Uani 1 1 d .
H2 H 1.2714 -0.0317 0.7861 0.075 Uiso 1 1 calc GR
N1 N 0.4361(2) 0.3841(3) 0.58263(10) 0.0387(8) Uani 1 1 d .
N2 N 0.7595(2) 0.1811(3) 0.64609(9) 0.0343(7) Uani 1 1 d .
H2A H 0.7645 0.2701 0.6435 0.041 Uiso 1 1 calc R
N3 N 0.8362(2) 0.1046(3) 0.66647(10) 0.0361(8) Uani 1 1 d .
C1 C 0.4137(3) 0.2614(4) 0.60458(12) 0.0375(9) Uani 1 1 d .
C2 C 0.3092(3) 0.2290(4) 0.61086(14) 0.0468(11) Uani 1 1 d .
H2B H 0.2599 0.2878 0.5985 0.056 Uiso 1 1 calc R
C3 C 0.2811(3) 0.1139(4) 0.63453(14) 0.0517(11) Uani 1 1 d .
H3 H 0.2127 0.0922 0.6377 0.062 Uiso 1 1 calc R
C4 C 0.3545(3) 0.0273(4) 0.65429(15) 0.0533(12) Uani 1 1 d .
H4 H 0.3343 -0.0490 0.6721 0.064 Uiso 1 1 calc R
C5 C 0.4549(3) 0.0526(4) 0.64802(14) 0.0461(10) Uani 1 1 d .
H5 H 0.5025 -0.0075 0.6611 0.055 Uiso 1 1 calc R
C6 C 0.4881(3) 0.1690(4) 0.62193(12) 0.0336(9) Uani 1 1 d .
C7 C 0.5920(3) 0.2058(3) 0.61395(11) 0.0309(8) Uani 1 1 d .
C8 C 0.6120(3) 0.3283(3) 0.59068(12) 0.0347(9) Uani 1 1 d .
H8 H 0.6789 0.3532 0.5845 0.042 Uiso 1 1 calc R
C9 C 0.5324(3) 0.4166(4) 0.57606(12) 0.0354(9) Uani 1 1 d .
C10 C 0.5543(3) 0.5557(4) 0.55518(12) 0.0383(9) Uani 1 1 d .
C11 C 0.4800(3) 0.6574(4) 0.55725(14) 0.0518(11) Uani 1 1 d .
H11 H 0.4168 0.6383 0.5702 0.062 Uiso 1 1 calc R
C12 C 0.5018(4) 0.7868(5) 0.53974(17) 0.0662(14) Uani 1 1 d .
C13 C 0.5924(4) 0.8219(4) 0.52060(16) 0.0627(14) Uani 1 1 d .
H13 H 0.6056 0.9110 0.5093 0.075 Uiso 1 1 calc R
C14 C 0.6627(3) 0.7182(5) 0.51900(14) 0.0521(11) Uani 1 1 d .
C15 C 0.6468(3) 0.5869(4) 0.53551(13) 0.0486(11) Uani 1 1 d .
H15 H 0.6975 0.5197 0.5335 0.058 Uiso 1 1 calc R
C16 C 0.6761(3) 0.1138(4) 0.63018(12) 0.0334(9) Uani 1 1 d .
C17 C 0.9167(3) 0.1703(4) 0.67703(13) 0.0379(9) Uani 1 1 d .
H17 H 0.9207 0.2649 0.6701 0.046 Uiso 1 1 calc R
C18 C 1.0031(3) 0.1032(4) 0.69950(12) 0.0348(9) Uani 1 1 d .
C19 C 1.0134(3) -0.0404(4) 0.70041(13) 0.0391(9) Uani 1 1 d .
H19 H 0.9649 -0.0959 0.6858 0.047 Uiso 1 1 calc R
C20 C 1.0947(3) -0.1019(4) 0.72269(12) 0.0394(10) Uani 1 1 d .
H20 H 1.1021 -0.1983 0.7221 0.047 Uiso 1 1 calc R
C21 C 1.1652(3) -0.0207(3) 0.74595(12) 0.0342(9) Uani 1 1 d .
C22 C 1.1561(3) 0.1222(3) 0.74455(12) 0.0352(9) Uani 1 1 d .
H22 H 1.2042 0.1776 0.7594 0.042 Uiso 1 1 calc R
C23 C 1.0766(3) 0.1829(4) 0.72139(13) 0.0389(9) Uani 1 1 d .
H23 H 1.0719 0.2796 0.7204 0.047 Uiso 1 1 calc R

loop_
_atom_site_aniso_label
_atom_site_aniso_U_11
_atom_site_aniso_U_22
_atom_site_aniso_U_33
_atom_site_aniso_U_23
_atom_site_aniso_U_13
_atom_site_aniso_U_12
F1 0.109(2) 0.0538(16) 0.147(3) 0.0277(18) 0.005(2) 0.0264(19)
F2 0.0778(18) 0.089(2) 0.0865(19) 0.0325(16) 0.0019(18) -0.0230(18)
O1 0.0376(16) 0.0293(14) 0.0677(18) 0.0004(13) -0.0021(15) -0.0003(14)
O2 0.0459(17) 0.0368(15) 0.0677(19) -0.0065(14) -0.0192(16) 0.0092(15)
N1 0.0355(19) 0.0392(18) 0.0412(18) 0.0101(15) -0.0039(16) 0.0002(17)
N2 0.0309(16) 0.0292(16) 0.0427(17) 0.0015(14) -0.0041(16) 0.0039(15)
N3 0.0264(17) 0.0337(16) 0.0480(19) 0.0034(15) -0.0014(16) 0.0059(16)
C1 0.033(2) 0.040(2) 0.039(2) 0.0005(18) -0.0005(19) -0.005(2)
C2 0.032(2) 0.051(3) 0.057(3) 0.003(2) -0.005(2) 0.011(2)
C3 0.034(2) 0.058(3) 0.063(3) 0.006(2) -0.002(2) -0.004(2)
C4 0.044(3) 0.049(3) 0.067(3) 0.018(2) 0.003(2) -0.002(2)
C5 0.036(2) 0.038(2) 0.065(3) 0.009(2) -0.002(2) 0.002(2)
C6 0.034(2) 0.0299(19) 0.037(2) 0.0012(17) -0.0035(19) -0.0023(19)
C7 0.031(2) 0.0267(19) 0.035(2) -0.0016(16) -0.0043(18) 0.0018(19)
C8 0.029(2) 0.037(2) 0.038(2) 0.0008(17) -0.0046(18) 0.0005(19)
C9 0.037(2) 0.036(2) 0.033(2) 0.0010(17) -0.0021(19) 0.005(2)
C10 0.042(2) 0.036(2) 0.037(2) 0.0033(18) -0.0069(19) 0.000(2)
C11 0.052(3) 0.044(2) 0.059(3) 0.008(2) 0.003(2) 0.010(2)
C12 0.074(3) 0.045(3) 0.080(3) 0.017(3) -0.016(3) 0.015(3)
C13 0.078(3) 0.041(3) 0.070(3) 0.015(2) -0.029(3) -0.015(3)
C14 0.046(3) 0.062(3) 0.048(2) 0.007(2) -0.008(2) -0.015(3)
C15 0.051(3) 0.044(2) 0.051(2) 0.012(2) -0.003(2) -0.002(2)
C16 0.031(2) 0.032(2) 0.037(2) -0.0029(17) 0.0003(18) 0.0044(19)
C17 0.033(2) 0.034(2) 0.046(2) 0.0056(18) 0.008(2) 0.002(2)
C18 0.034(2) 0.0296(19) 0.041(2) -0.0010(17) -0.0005(19) -0.0051(19)
C19 0.036(2) 0.031(2) 0.050(2) -0.0042(18) -0.005(2) 0.000(2)
C20 0.043(2) 0.0264(19) 0.049(2) -0.0057(18) -0.009(2) -0.001(2)
C21 0.031(2) 0.0315(19) 0.040(2) -0.0030(18) -0.0017(19) 0.0018(19)
C22 0.031(2) 0.0297(19) 0.045(2) 0.0011(18) -0.0058(19) -0.0032(19)
C23 0.038(2) 0.0269(19) 0.052(2) 0.0035(18) -0.002(2) 0.002(2)

loop_
_atom_type_symbol
_atom_type_description
_atom_type_scat_dispersion_real
_atom_type_scat_dispersion_imag
_atom_type_scat_source
C C 0.0033 0.0016 'International Tables Vol C Tables 4.2.6.8 and 6.1.1.4'
H H 0.0000 0.0000 'International Tables Vol C Tables 4.2.6.8 and 6.1.1.4'
F F 0.0171 0.0103 'International Tables Vol C Tables 4.2.6.8 and 6.1.1.4'
N N 0.0061 0.0033 'International Tables Vol C Tables 4.2.6.8 and 6.1.1.4'
O O 0.0106 0.0060 'International Tables Vol C Tables 4.2.6.8 and 6.1.1.4'

loop_
_geom_angle_atom_site_label_1
_geom_angle_atom_site_label_2
_geom_angle_atom_site_label_3
_geom_angle
C21 O2 H2 109.5
C9 N1 C1 118.4(3)
N3 N2 H2A 120.5
C16 N2 H2A 120.5
C16 N2 N3 118.9(3)
C17 N3 N2 116.6(3)
N1 C1 C2 117.1(4)
N1 C1 C6 123.5(3)
C6 C1 C2 119.4(3)
C1 C2 H2B 119.7
C3 C2 C1 120.6(4)
C3 C2 H2B 119.7
C2 C3 H3 120.0
C2 C3 C4 120.0(4)
C4 C3 H3 120.0
C3 C4 H4 119.5
C5 C4 C3 121.1(4)
C5 C4 H4 119.5
C4 C5 H5 119.6
C4 C5 C6 120.8(4)
C6 C5 H5 119.6
C1 C6 C5 117.9(3)
C1 C6 C7 116.9(3)
C5 C6 C7 125.1(3)
C6 C7 C16 121.0(3)
C8 C7 C6 118.1(3)
C8 C7 C16 120.9(3)
C7 C8 H8 119.5
C7 C8 C9 120.9(3)
C9 C8 H8 119.5
N1 C9 C8 122.0(3)
N1 C9 C10 117.0(3)
C8 C9 C10 120.9(3)
C11 C10 C9 118.6(3)
C15 C10 C9 122.0(4)
C15 C10 C11 119.4(4)
C10 C11 H11 120.8
C12 C11 C10 118.4(4)
C12 C11 H11 120.8
F1 C12 C11 118.1(5)
C13 C12 F1 117.9(4)
C13 C12 C11 123.9(5)
C12 C13 H13 122.2
C12 C13 C14 115.6(4)
C14 C13 H13 122.2
C13 C14 F2 117.7(4)
C13 C14 C15 124.1(4)
C15 C14 F2 118.2(4)
C10 C15 H15 120.7
C14 C15 C10 118.6(4)
C14 C15 H15 120.7
O1 C16 N2 121.8(3)
O1 C16 C7 123.0(3)
N2 C16 C7 115.2(3)
N3 C17 H17 118.7
N3 C17 C18 122.5(3)
C18 C17 H17 118.7
C19 C18 C17 121.7(3)
C23 C18 C17 120.1(3)
C23 C18 C19 118.3(3)
C18 C19 H19 119.6
C20 C19 C18 120.7(4)
C20 C19 H19 119.6
C19 C20 H20 119.9
C19 C20 C21 120.1(3)
C21 C20 H20 119.9
O2 C21 C20 117.9(3)
O2 C21 C22 122.7(3)
C22 C21 C20 119.3(4)
C21 C22 H22 119.9
C23 C22 C21 120.3(3)
C23 C22 H22 119.9
C18 C23 H23 119.4
C22 C23 C18 121.2(3)
C22 C23 H23 119.4

loop_
_geom_bond_atom_site_label_1
_geom_bond_atom_site_label_2
_geom_bond_distance
F1 C12 1.365(5)
F2 C14 1.362(4)
O1 C16 1.229(4)
O2 H2 0.8200
O2 C21 1.366(4)
N1 C1 1.367(4)
N1 C9 1.321(4)
N2 H2A 0.8600
N2 N3 1.378(4)
N2 C16 1.353(4)
N3 C17 1.272(4)
C1 C2 1.422(5)
C1 C6 1.412(5)
C2 H2B 0.9300
C2 C3 1.347(5)
C3 H3 0.9300
C3 C4 1.395(5)
C4 H4 0.9300
C4 C5 1.357(5)
C5 H5 0.9300
C5 C6 1.413(5)
C6 C7 1.433(5)
C7 C8 1.376(4)
C7 C16 1.490(5)
C8 H8 0.9300
C8 C9 1.412(5)
C9 C10 1.491(5)
C10 C11 1.383(5)
C10 C15 1.376(5)
C11 H11 0.9300
C11 C12 1.370(5)
C12 C13 1.356(6)
C13 H13 0.9300
C13 C14 1.360(6)
C14 C15 1.362(5)
C15 H15 0.9300
C17 H17 0.9300
C17 C18 1.457(5)
C18 C19 1.385(5)
C18 C23 1.384(5)
C19 H19 0.9300
C19 C20 1.379(5)
C20 H20 0.9300
C20 C21 1.383(5)
C21 C22 1.377(4)
C22 H22 0.9300
C22 C23 1.370(4)
C23 H23 0.9300

loop_
_geom_torsion_atom_site_label_1
_geom_torsion_atom_site_label_2
_geom_torsion_atom_site_label_3
_geom_torsion_atom_site_label_4
_geom_torsion
F1 C12 C13 C14 178.4(4)
F2 C14 C15 C10 -179.5(3)
O2 C21 C22 C23 179.9(3)
N1 C1 C2 C3 -176.2(4)
N1 C1 C6 C5 173.8(3)
N1 C1 C6 C7 -2.6(5)
N1 C9 C10 C11 19.7(5)
N1 C9 C10 C15 -162.6(4)
N2 N3 C17 C18 178.9(3)
N3 N2 C16 O1 -6.1(5)
N3 N2 C16 C7 173.0(3)
N3 C17 C18 C19 16.1(6)
N3 C17 C18 C23 -162.7(4)
C1 N1 C9 C8 0.4(5)
C1 N1 C9 C10 -175.7(3)
C1 C2 C3 C4 1.8(6)
C1 C6 C7 C8 0.8(5)
C1 C6 C7 C16 -178.9(3)
C2 C1 C6 C5 -4.6(5)
C2 C1 C6 C7 179.0(3)
C2 C3 C4 C5 -3.6(7)
C3 C4 C5 C6 1.1(7)
C4 C5 C6 C1 2.9(6)
C4 C5 C6 C7 179.0(4)
C5 C6 C7 C8 -175.3(3)
C5 C6 C7 C16 5.0(6)
C6 C1 C2 C3 2.3(6)
C6 C7 C8 C9 1.4(5)
C6 C7 C16 O1 35.8(5)
C6 C7 C16 N2 -143.2(3)
C7 C8 C9 N1 -2.2(5)
C7 C8 C9 C10 173.8(3)
C8 C7 C16 O1 -143.9(4)
C8 C7 C16 N2 37.1(5)
C8 C9 C10 C11 -156.5(3)
C8 C9 C10 C15 21.3(5)
C9 N1 C1 C2 -179.6(3)
C9 N1 C1 C6 2.0(5)
C9 C10 C11 C12 177.4(4)
C9 C10 C15 C14 -177.1(3)
C10 C11 C12 F1 -177.9(4)
C10 C11 C12 C13 -0.3(7)
C11 C10 C15 C14 0.6(6)
C11 C12 C13 C14 0.9(7)
C12 C13 C14 F2 178.8(4)
C12 C13 C14 C15 -0.7(7)
C13 C14 C15 C10 -0.1(7)
C15 C10 C11 C12 -0.4(6)
C16 N2 N3 C17 173.8(3)
C16 C7 C8 C9 -178.8(3)
C17 C18 C19 C20 -178.7(3)
C17 C18 C23 C22 177.1(3)
C18 C19 C20 C21 2.4(6)
C19 C18 C23 C22 -1.8(5)
C19 C20 C21 O2 178.4(3)
C19 C20 C21 C22 -3.3(5)
C20 C21 C22 C23 1.7(6)
C21 C22 C23 C18 0.8(6)
C23 C18 C19 C20 0.2(6)
